data_2022255
loop_
_publ_author_name
'Gardner, Heather C.'
'Kennedy, Alan R.'
'McCarney, Karen M.'
'Staunton, Edward'
'Stewart, Heather'
'Teat, Simon J.'

_publ_section_title
;
 Structures of five salt forms of disulfonated monoazo dyes
;
_journal_coeditor_code YF3208
_journal_issue 10
_journal_name_full 'Acta Crystallographica Section C'
_journal_page_first 972
_journal_page_last 981
_journal_paper_doi 10.1107/S2053229620012735
_journal_volume 76
_journal_year 2020
_chemical_formula_iupac '[Na (C12 H10 N3 O6 S2) (H2 O1)2], 2H2 O1'
_chemical_formula_moiety 'C12 H18 N3 Na O10 S2'
_chemical_formula_sum 'C12 H18 N3 Na O10 S2'
_chemical_formula_weight 451.40
_chemical_name_systematic
;
<i>catena</i>-Poly[[[diaquacalcium(II)]-\m-2-(4-amino-3-sulfonatophenyl)-\
1-(4-sulfonatophenyl)diazenium] dihydrate]
;
_space_group_crystal_system monoclinic
_space_group_IT_number 14
_space_group_name_Hall '-P 2ybc'
_space_group_name_H-M_alt 'P 1 21/c 1'
_atom_sites_solution_hydrogens mixed
_audit_creation_method SHELXL-2014/7
_cell_angle_alpha 90
_cell_angle_beta 93.838(2)
_cell_angle_gamma 90
_cell_formula_units_Z 4
_cell_length_a 13.9454(18)
_cell_length_b 19.517(3)
_cell_length_c 6.9014(9)
_cell_measurement_reflns_used 8092
_cell_measurement_temperature 150(2)
_cell_measurement_theta_max 24.33
_cell_measurement_theta_min 1.39
_cell_volume 1874.2(4)
_computing_cell_refinement
;
SAINT (Bruker, 2012)
;
_computing_data_collection
;
SAINT (Bruker, 2012)
;
_computing_data_reduction
;
SAINT (Bruker, 2012)
;
_computing_molecular_graphics
;
Mercury (Macrae <i>et al.</i>,  2020) and ORTEP-3 (Farrugia,
2012)
;
_computing_structure_refinement
;
SHELXL2014 (Sheldrick, 2015) and WinGX (Farrugia, 2012)
;
_computing_structure_solution
;
SHELXS (Sheldrick, 2015)
;
_diffrn_ambient_temperature 150(2)
_diffrn_measured_fraction_theta_full 1.000
_diffrn_measured_fraction_theta_max 0.999
_diffrn_measurement_device_type APEXII
_diffrn_measurement_method 'omega scans'
_diffrn_radiation_type synchrotron
_diffrn_radiation_wavelength 0.6775
_diffrn_reflns_av_R_equivalents 0.0488
_diffrn_reflns_av_unetI/netI 0.0395
_diffrn_reflns_limit_h_max 16
_diffrn_reflns_limit_h_min -16
_diffrn_reflns_limit_k_max 23
_diffrn_reflns_limit_k_min -23
_diffrn_reflns_limit_l_max 8
_diffrn_reflns_limit_l_min -8
_diffrn_reflns_number 15360
_diffrn_reflns_theta_full 23.985
_diffrn_reflns_theta_max 24.323
_diffrn_reflns_theta_min 1.395
_diffrn_source 'Station 9.8 Daresbury SRS'
_diffrn_standards_decay_% 0
_diffrn_standards_interval_count 0
_diffrn_standards_interval_time 0
_diffrn_standards_number 0
_exptl_absorpt_coefficient_mu 0.317
_exptl_absorpt_correction_T_max 1.00000
_exptl_absorpt_correction_T_min 0.676013
_exptl_absorpt_correction_type multi-scan
_exptl_absorpt_process_details
;
(SADABS; Bruker, 2012)
;
_exptl_crystal_colour red
_exptl_crystal_density_diffrn 1.600
_exptl_crystal_description fibre
_exptl_crystal_F_000 936
_exptl_crystal_size_max 0.50
_exptl_crystal_size_mid 0.01
_exptl_crystal_size_min 0.01
_refine_diff_density_max 0.352
_refine_diff_density_min -0.439
_refine_ls_extinction_method none
_refine_ls_goodness_of_fit_ref 1.040
_refine_ls_hydrogen_treatment mixed
_refine_ls_matrix_type full
_refine_ls_number_parameters 311
_refine_ls_number_reflns 3531
_refine_ls_number_restraints 15
_refine_ls_restrained_S_all 1.039
_refine_ls_R_factor_all 0.0559
_refine_ls_R_factor_gt 0.0397
_refine_ls_shift/su_max 0.000
_refine_ls_shift/su_mean 0.000
_refine_ls_structure_factor_coef Fsqd
_refine_ls_weighting_details 'w=1/[\s^2^(Fo^2^)+(0.0583P)^2^+0.7405P] where P=(Fo^2^+2Fc^2^)/3'
_refine_ls_weighting_scheme calc
_refine_ls_wR_factor_gt 0.0994
_refine_ls_wR_factor_ref 0.1073
_reflns_number_gt 2772
_reflns_number_total 3531
_reflns_threshold_expression 'I > 2\s(I)'
_cod_data_source_file yf3208sup1.cif
_cod_data_source_block III
_cod_depositor_comments 'Adding full bibliography for 2022253--2022257.cif.'
_cod_original_sg_symbol_H-M 'P 21/c'
_cod_database_code 2022255
_cod_database_fobs_code 2022255
_shelx_space_group_comment
;
The symmetry employed for this shelxl refinement is uniquely defined
by the following loop, which should always be used as a source of
symmetry information in preference to the above space-group names.
They are only intended as comments.
;

loop_
_space_group_symop_operation_xyz
'x, y, z'
'-x, y+1/2, -z+1/2'
'-x, -y, -z'
'x, -y-1/2, z-1/2'

loop_
_atom_site_type_symbol
_atom_site_label
_atom_site_fract_x
_atom_site_fract_y
_atom_site_fract_z
_atom_site_U_iso_or_equiv
_atom_site_adp_type
_atom_site_calc_flag
_atom_site_occupancy
_atom_site_disorder_assembly
_atom_site_disorder_group
Na Na1 0.12675(8) 0.22691(6) 0.23165(16) 0.0383(3) Uani d 1 . .
S S1 -0.39901(4) -0.11626(3) 0.25342(9) 0.02313(17) Uani d 1 . .
S S2 0.01324(4) 0.38021(3) 0.06796(9) 0.02399(17) Uani d 1 . .
O O1 -0.33121(14) -0.14369(9) 0.4031(3) 0.0352(5) Uani d 1 . .
O O2 -0.49783(13) -0.12523(9) 0.2974(3) 0.0348(5) Uani d 1 . .
O O3 -0.38045(12) -0.14348(8) 0.0621(3) 0.0276(4) Uani d 1 . .
O O4 -0.00470(13) 0.42439(8) -0.1002(3) 0.0295(4) Uani d 1 . .
O O5 0.06200(12) 0.41576(10) 0.2293(3) 0.0344(5) Uani d 1 . .
O O6 0.05796(12) 0.31539(9) 0.0222(3) 0.0291(4) Uani d 1 . .
O O1W 0.02623(18) 0.15088(11) 0.0719(3) 0.0463(5) Uani d 1 . .
O O2W 0.23561(13) 0.23836(9) -0.0156(3) 0.0301(4) Uani d 1 . .
O O3W 0.53321(13) 0.24230(9) 0.4670(3) 0.0319(4) Uani d 1 . .
O O4W -0.2986(10) 0.5679(6) 0.2536(7) 0.036(2) Uani d 0.67(4) A 1
H H7W -0.322(3) 0.593(2) 0.344(5) 0.043 Uiso d 0.6659 A 1
H H8W -0.308(4) 0.594(2) 0.152(4) 0.043 Uiso d 0.6659 A 1
O O5W -0.258(2) 0.5945(15) 0.2586(13) 0.043(6) Uani d 0.33(4) A 2
H H9W -0.294(6) 0.614(5) 0.343(11) 0.052 Uiso d 0.3341 A 2
H H10W -0.287(7) 0.611(5) 0.151(8) 0.052 Uiso d 0.3341 A 2
N N1 -0.32011(15) 0.18160(10) 0.2481(3) 0.0226(4) Uani d 1 . .
N N2 -0.23798(14) 0.20549(10) 0.2029(3) 0.0228(5) Uani d 1 . .
N N3 -0.14295(18) 0.47735(11) 0.1967(3) 0.0271(5) Uani d 1 . .
C C1 -0.37563(17) -0.02746(12) 0.2466(3) 0.0210(5) Uani d 1 . .
C C2 -0.45031(17) 0.01909(12) 0.2548(4) 0.0254(5) Uani d 1 . .
H H2 -0.5145 0.0034 0.2609 0.030 Uiso calc 1 . .
C C3 -0.43073(17) 0.08833(12) 0.2541(4) 0.0255(5) Uani d 1 . .
H H3 -0.4813 0.1207 0.2599 0.031 Uiso calc 1 . .
C C4 -0.33685(18) 0.11031(11) 0.2448(4) 0.0222(5) Uani d 1 . .
C C5 -0.26117(18) 0.06385(12) 0.2347(4) 0.0244(5) Uani d 1 . .
H H5 -0.1971 0.0796 0.2271 0.029 Uiso calc 1 . .
C C6 -0.28139(17) -0.00534(12) 0.2358(4) 0.0238(5) Uani d 1 . .
H H6 -0.2310 -0.0378 0.2293 0.029 Uiso calc 1 . .
C C7 -0.22223(17) 0.27328(12) 0.2046(3) 0.0205(5) Uani d 1 . .
C C8 -0.12979(17) 0.29210(12) 0.1488(3) 0.0206(5) Uani d 1 . .
H H8 -0.0862 0.2573 0.1151 0.025 Uiso calc 1 . .
C C9 -0.10223(16) 0.35880(12) 0.1425(3) 0.0212(5) Uani d 1 . .
C C10 -0.16655(17) 0.41207(12) 0.1950(3) 0.0215(5) Uani d 1 . .
C C11 -0.26021(17) 0.39255(12) 0.2479(4) 0.0229(5) Uani d 1 . .
H H11 -0.3045 0.4271 0.2796 0.027 Uiso calc 1 . .
C C12 -0.28719(17) 0.32635(12) 0.2540(3) 0.0217(5) Uani d 1 . .
H H12 -0.3496 0.3148 0.2911 0.026 Uiso calc 1 . .
H H3N -0.092(2) 0.4909(17) 0.164(5) 0.047(10) Uiso d 1 . .
H H1N -0.365(2) 0.2073(15) 0.279(4) 0.027(7) Uiso d 1 . .
H H2N -0.184(2) 0.5049(16) 0.224(4) 0.037(9) Uiso d 1 . .
H H2W 0.006(3) 0.1202(15) 0.153(5) 0.103(17) Uiso d 1 . .
H H5W 0.511(2) 0.2091(11) 0.534(4) 0.059(11) Uiso d 1 . .
H H3W 0.2823(16) 0.2095(12) -0.036(5) 0.064(11) Uiso d 1 . .
H H4W 0.2700(19) 0.2733(10) 0.028(5) 0.056(11) Uiso d 1 . .
H H6W 0.4863(17) 0.2716(13) 0.466(5) 0.066(12) Uiso d 1 . .
H H1W 0.046(3) 0.1233(15) -0.019(4) 0.077(14) Uiso d 1 . .

loop_
_atom_site_aniso_label
_atom_site_aniso_U_11
_atom_site_aniso_U_22
_atom_site_aniso_U_33
_atom_site_aniso_U_12
_atom_site_aniso_U_13
_atom_site_aniso_U_23
Na1 0.0349(6) 0.0465(7) 0.0334(6) -0.0113(5) 0.0016(5) 0.0046(5)
S1 0.0273(3) 0.0131(3) 0.0294(4) -0.0020(2) 0.0045(3) 0.0000(2)
S2 0.0222(3) 0.0193(3) 0.0313(4) -0.0031(2) 0.0076(2) -0.0007(3)
O1 0.0504(12) 0.0183(9) 0.0358(11) 0.0020(8) -0.0061(9) 0.0040(8)
O2 0.0329(10) 0.0202(9) 0.0530(12) -0.0064(8) 0.0160(9) -0.0027(9)
O3 0.0337(10) 0.0185(9) 0.0312(10) 0.0008(7) 0.0060(8) -0.0034(7)
O4 0.0341(10) 0.0196(9) 0.0358(10) -0.0010(7) 0.0108(8) 0.0047(8)
O5 0.0276(10) 0.0366(11) 0.0392(11) -0.0094(8) 0.0042(8) -0.0066(9)
O6 0.0257(9) 0.0207(9) 0.0418(11) 0.0020(7) 0.0100(8) 0.0018(8)
O1W 0.0674(16) 0.0345(12) 0.0368(12) -0.0072(11) 0.0022(11) 0.0001(10)
O2W 0.0280(10) 0.0235(10) 0.0390(11) 0.0017(8) 0.0034(8) -0.0046(8)
O3W 0.0327(11) 0.0221(9) 0.0421(11) 0.0030(8) 0.0123(9) 0.0091(9)
O4W 0.044(5) 0.032(4) 0.032(2) 0.015(3) 0.0048(19) -0.0011(18)
O5W 0.048(9) 0.045(9) 0.036(4) 0.020(8) -0.003(4) -0.006(4)
N1 0.0237(11) 0.0151(10) 0.0294(12) -0.0020(9) 0.0046(9) 0.0010(9)
N2 0.0252(11) 0.0179(10) 0.0252(11) -0.0033(8) 0.0014(9) 0.0011(8)
N3 0.0262(12) 0.0159(11) 0.0401(14) -0.0010(10) 0.0099(10) -0.0005(10)
C1 0.0246(12) 0.0139(11) 0.0244(12) -0.0020(9) 0.0017(10) 0.0000(9)
C2 0.0234(12) 0.0196(12) 0.0331(14) -0.0043(10) 0.0020(10) -0.0012(10)
C3 0.0240(13) 0.0199(12) 0.0328(14) 0.0020(10) 0.0021(11) 0.0000(11)
C4 0.0288(13) 0.0139(11) 0.0241(13) -0.0021(10) 0.0023(10) 0.0006(10)
C5 0.0211(12) 0.0215(13) 0.0309(14) -0.0035(10) 0.0034(10) 0.0011(11)
C6 0.0224(12) 0.0184(12) 0.0308(13) 0.0023(9) 0.0029(10) 0.0013(10)
C7 0.0219(12) 0.0161(12) 0.0234(12) -0.0024(9) 0.0005(10) -0.0005(9)
C8 0.0230(12) 0.0163(12) 0.0225(12) 0.0003(9) 0.0018(10) -0.0006(9)
C9 0.0202(12) 0.0182(12) 0.0253(13) -0.0015(9) 0.0028(10) 0.0003(10)
C10 0.0255(12) 0.0165(12) 0.0226(12) -0.0011(10) 0.0013(10) 0.0022(10)
C11 0.0245(12) 0.0182(12) 0.0264(13) 0.0028(9) 0.0044(10) 0.0006(10)
C12 0.0204(12) 0.0206(12) 0.0244(13) -0.0013(9) 0.0035(10) 0.0008(10)

loop_
_atom_type_symbol
_atom_type_description
_atom_type_scat_dispersion_real
_atom_type_scat_dispersion_imag
_atom_type_scat_source
Na Na 0.0336 0.0227 'International Tables Vol C Tables 4.2.6.8 and 6.1.1.4'
S S 0.1156 0.1131 'International Tables Vol C Tables 4.2.6.8 and 6.1.1.4'
O O 0.0097 0.0055 'International Tables Vol C Tables 4.2.6.8 and 6.1.1.4'
N N 0.0054 0.0030 'International Tables Vol C Tables 4.2.6.8 and 6.1.1.4'
C C 0.0027 0.0015 'International Tables Vol C Tables 4.2.6.8 and 6.1.1.4'
H H 0.0000 0.0000 'International Tables Vol C Tables 4.2.6.8 and 6.1.1.4'

loop_
_geom_angle_atom_site_label_1
_geom_angle_atom_site_label_2
_geom_angle_atom_site_label_3
_geom_angle_site_symmetry_1
_geom_angle_site_symmetry_3
_geom_angle
_geom_angle_publ_flag
O1W Na1 O2W . 4_566 154.18(9) y
O1W Na1 O2W . . 96.67(9) y
O2W Na1 O2W 4_566 . 95.44(7) y
O1W Na1 O6 . . 88.23(8) y
O2W Na1 O6 4_566 . 116.93(8) y
O2W Na1 O6 . . 75.46(7) y
O1W Na1 O6 . 4_566 85.06(8) y
O2W Na1 O6 4_566 4_566 75.79(7) y
O2W Na1 O6 . 4_566 159.34(8) y
O6 Na1 O6 . 4_566 125.20(8) y
O1W Na1 Na1 . 4_565 74.68(6) ?
O2W Na1 Na1 4_566 4_565 127.39(6) ?
O2W Na1 Na1 . 4_565 40.34(5) ?
O6 Na1 Na1 . 4_565 42.63(5) ?
O6 Na1 Na1 4_566 4_565 155.75(5) ?
O1W Na1 Na1 . 4_566 126.43(7) ?
O2W Na1 Na1 4_566 4_566 41.06(5) ?
O2W Na1 Na1 . 4_566 135.61(6) ?
O6 Na1 Na1 . 4_566 111.93(7) ?
O6 Na1 Na1 4_566 4_566 42.29(5) ?
Na1 Na1 Na1 4_565 4_566 150.73(7) ?
O1W Na1 H4W . . 115.1(4) ?
O2W Na1 H4W 4_566 . 79.8(5) ?
O2W Na1 H4W . . 18.8(4) ?
O6 Na1 H4W . . 74.0(7) ?
O6 Na1 H4W 4_566 . 154.1(6) ?
Na1 Na1 H4W 4_565 . 50.1(6) ?
Na1 Na1 H4W 4_566 . 118.1(5) ?
O2 S1 O1 . . 113.00(12) ?
O2 S1 O3 . . 112.05(11) ?
O1 S1 O3 . . 111.19(11) ?
O2 S1 C1 . . 107.81(11) ?
O1 S1 C1 . . 105.53(11) ?
O3 S1 C1 . . 106.78(11) ?
O5 S2 O4 . . 112.19(11) ?
O5 S2 O6 . . 113.51(11) ?
O4 S2 O6 . . 113.34(11) ?
O5 S2 C9 . . 106.24(11) ?
O4 S2 C9 . . 105.09(11) ?
O6 S2 C9 . . 105.60(11) ?
S2 O6 Na1 . . 130.74(11) ?
S2 O6 Na1 . 4_565 132.42(11) ?
Na1 O6 Na1 . 4_565 95.07(6) ?
Na1 O1W H2W . . 110(3) ?
Na1 O1W H1W . . 122(3) ?
H2W O1W H1W . . 99(2) ?
Na1 O2W Na1 4_565 . 98.59(8) ?
Na1 O2W H3W 4_565 . 121(2) ?
Na1 O2W H3W . . 125(2) ?
Na1 O2W H4W 4_565 . 110(2) ?
Na1 O2W H4W . . 101(2) ?
H3W O2W H4W . . 99.1(19) ?
H5W O3W H6W . . 102(2) ?
H7W O4W H8W . . 101(2) ?
H9W O5W H10W . . 99(2) ?
N2 N1 C4 . . 120.0(2) ?
N2 N1 H1N . . 122.2(19) ?
C4 N1 H1N . . 117.8(19) ?
N1 N2 C7 . . 120.0(2) ?
C10 N3 H3N . . 123(2) ?
C10 N3 H2N . . 118(2) ?
H3N N3 H2N . . 120(3) ?
C2 C1 C6 . . 120.9(2) ?
C2 C1 S1 . . 120.13(18) ?
C6 C1 S1 . . 118.91(18) ?
C3 C2 C1 . . 119.5(2) ?
C3 C2 H2 . . 120.2 ?
C1 C2 H2 . . 120.2 ?
C2 C3 C4 . . 119.5(2) ?
C2 C3 H3 . . 120.2 ?
C4 C3 H3 . . 120.2 ?
C3 C4 C5 . . 121.4(2) ?
C3 C4 N1 . . 117.5(2) ?
C5 C4 N1 . . 121.1(2) ?
C6 C5 C4 . . 118.7(2) ?
C6 C5 H5 . . 120.7 ?
C4 C5 H5 . . 120.7 ?
C5 C6 C1 . . 119.9(2) ?
C5 C6 H6 . . 120.0 ?
C1 C6 H6 . . 120.0 ?
N2 C7 C8 . . 113.9(2) ?
N2 C7 C12 . . 127.6(2) ?
C8 C7 C12 . . 118.6(2) ?
C9 C8 C7 . . 121.4(2) ?
C9 C8 H8 . . 119.3 ?
C7 C8 H8 . . 119.3 ?
C8 C9 C10 . . 120.2(2) ?
C8 C9 S2 . . 119.96(18) ?
C10 C9 S2 . . 119.84(17) ?
N3 C10 C11 . . 119.2(2) ?
N3 C10 C9 . . 122.9(2) ?
C11 C10 C9 . . 117.9(2) ?
C12 C11 C10 . . 121.6(2) ?
C12 C11 H11 . . 119.2 ?
C10 C11 H11 . . 119.2 ?
C11 C12 C7 . . 120.3(2) ?
C11 C12 H12 . . 119.9 ?
C7 C12 H12 . . 119.9 ?

loop_
_geom_bond_atom_site_label_1
_geom_bond_atom_site_label_2
_geom_bond_site_symmetry_2
_geom_bond_distance
_geom_bond_publ_flag
Na1 O1W . 2.275(2) y
Na1 O2W 4_566 2.335(2) y
Na1 O2W . 2.369(2) y
Na1 O6 . 2.409(2) y
Na1 O6 4_566 2.425(2) y
Na1 Na1 4_565 3.5664(7) ?
Na1 Na1 4_566 3.5665(7) ?
Na1 H4W . 2.68(3) ?
S1 O2 . 1.4415(18) ?
S1 O1 . 1.4552(19) ?
S1 O3 . 1.4623(18) ?
S1 C1 . 1.765(2) ?
S2 O5 . 1.4430(19) ?
S2 O4 . 1.4541(18) ?
S2 O6 . 1.4545(18) ?
S2 C9 . 1.773(2) ?
O6 Na1 4_565 2.425(2) ?
O1W H2W . 0.878(10) ?
O1W H1W . 0.883(10) ?
O2W Na1 4_565 2.335(2) ?
O2W H3W . 0.879(10) ?
O2W H4W . 0.876(10) ?
O3W H5W . 0.863(10) ?
O3W H6W . 0.869(10) ?
O4W H7W . 0.875(10) ?
O4W H8W . 0.876(10) ?
O5W H9W . 0.878(10) ?
O5W H10W . 0.879(10) ?
N1 N2 . 1.294(3) y
N1 C4 . 1.411(3) y
N1 H1N . 0.84(3) ?
N2 C7 . 1.341(3) y
N3 C10 . 1.316(3) y
N3 H3N . 0.81(3) ?
N3 H2N . 0.82(3) ?
C1 C2 . 1.386(3) ?
C1 C6 . 1.390(3) ?
C2 C3 . 1.379(3) ?
C2 H2 . 0.9500 ?
C3 C4 . 1.383(3) ?
C3 H3 . 0.9500 ?
C4 C5 . 1.397(3) ?
C5 C6 . 1.380(3) ?
C5 H5 . 0.9500 ?
C6 H6 . 0.9500 ?
C7 C8 . 1.418(3) ?
C7 C12 . 1.432(3) ?
C8 C9 . 1.359(3) ?
C8 H8 . 0.9500 ?
C9 C10 . 1.435(3) ?
C10 C11 . 1.431(3) ?
C11 C12 . 1.347(3) ?
C11 H11 . 0.9500 ?
C12 H12 . 0.9500 ?

loop_
_geom_hbond_atom_site_label_D
_geom_hbond_atom_site_label_H
_geom_hbond_atom_site_label_A
_geom_hbond_site_symmetry_A
_geom_hbond_distance_DH
_geom_hbond_distance_HA
_geom_hbond_distance_DA
_geom_hbond_angle_DHA
N1 H1N O3W 1_455 0.84(3) 2.10(3) 2.878(3) 153(3)
N3 H2N O4W . 0.82(3) 2.04(3) 2.847(5) 170(3)
N3 H2N O5W . 0.82(3) 2.05(4) 2.843(11) 163(3)
N3 H3N O4 . 0.81(3) 2.60(3) 3.084(3) 120(3)
N3 H3N O4 3_565 0.81(3) 2.20(3) 2.923(3) 150(3)
N3 H3N O5 . 0.81(3) 2.61(3) 3.095(3) 120(3)
O1W H1W O5 4_565 0.883(10) 1.925(16) 2.773(3) 160(4)
O1W H2W O4 4_566 0.878(10) 1.927(19) 2.756(3) 157(4)
O2W H3W O3 3 0.879(10) 1.897(11) 2.774(2) 176(4)
O2W H4W O1 2 0.876(10) 1.877(11) 2.746(3) 171(3)
O3W H5W O2 3_556 0.863(10) 2.025(12) 2.866(3) 164(3)
O3W H6W O3 2 0.869(10) 2.219(11) 3.081(3) 171(3)
O4W H7W O3 4_566 0.875(10) 2.015(12) 2.887(5) 175(4)
O4W H8W O1 4_565 0.876(10) 1.974(12) 2.846(5) 173(5)
O5W H9W O3 4_566 0.878(10) 2.08(2) 2.947(13) 170(10)
O5W H10W O1 4_565 0.879(10) 1.893(19) 2.765(9) 171(10)

loop_
_geom_torsion_atom_site_label_1
_geom_torsion_atom_site_label_2
_geom_torsion_atom_site_label_3
_geom_torsion_atom_site_label_4
_geom_torsion_site_symmetry_1
_geom_torsion_site_symmetry_2
_geom_torsion_site_symmetry_3
_geom_torsion_site_symmetry_4
_geom_torsion
_geom_torsion_publ_flag
O5 S2 O6 Na1 . . . . 40.72(16) ?
O4 S2 O6 Na1 . . . . 170.23(12) ?
C9 S2 O6 Na1 . . . . -75.26(15) ?
O5 S2 O6 Na1 . . . 4_565 -120.22(14) ?
O4 S2 O6 Na1 . . . 4_565 9.30(18) ?
C9 S2 O6 Na1 . . . 4_565 123.80(14) ?
C4 N1 N2 C7 . . . . 179.5(2) ?
O2 S1 C1 C2 . . . . -8.7(2) ?
O1 S1 C1 C2 . . . . -129.7(2) ?
O3 S1 C1 C2 . . . . 111.9(2) ?
O2 S1 C1 C6 . . . . 170.41(19) ?
O1 S1 C1 C6 . . . . 49.4(2) ?
O3 S1 C1 C6 . . . . -69.0(2) ?
C6 C1 C2 C3 . . . . -0.6(4) ?
S1 C1 C2 C3 . . . . 178.45(19) ?
C1 C2 C3 C4 . . . . 0.1(4) ?
C2 C3 C4 C5 . . . . 0.5(4) ?
C2 C3 C4 N1 . . . . -178.8(2) ?
N2 N1 C4 C3 . . . . -166.8(2) ?
N2 N1 C4 C5 . . . . 13.9(4) ?
C3 C4 C5 C6 . . . . -0.6(4) ?
N1 C4 C5 C6 . . . . 178.7(2) ?
C4 C5 C6 C1 . . . . 0.1(4) ?
C2 C1 C6 C5 . . . . 0.5(4) ?
S1 C1 C6 C5 . . . . -178.6(2) ?
N1 N2 C7 C8 . . . . -179.0(2) ?
N1 N2 C7 C12 . . . . 0.6(4) ?
N2 C7 C8 C9 . . . . 179.9(2) ?
C12 C7 C8 C9 . . . . 0.3(4) ?
C7 C8 C9 C10 . . . . 0.7(4) ?
C7 C8 C9 S2 . . . . -178.92(18) ?
O5 S2 C9 C8 . . . . -120.0(2) ?
O4 S2 C9 C8 . . . . 120.9(2) ?
O6 S2 C9 C8 . . . . 0.8(2) ?
O5 S2 C9 C10 . . . . 60.4(2) ?
O4 S2 C9 C10 . . . . -58.7(2) ?
O6 S2 C9 C10 . . . . -178.80(19) ?
C8 C9 C10 N3 . . . . 178.1(2) ?
S2 C9 C10 N3 . . . . -2.2(3) ?
C8 C9 C10 C11 . . . . -1.7(3) ?
S2 C9 C10 C11 . . . . 177.93(18) ?
N3 C10 C11 C12 . . . . -178.1(2) ?
C9 C10 C11 C12 . . . . 1.7(4) ?
C10 C11 C12 C7 . . . . -0.8(4) ?
N2 C7 C12 C11 . . . . -179.8(2) ?
C8 C7 C12 C11 . . . . -0.3(4) ?
